data_4089267
loop_
_publ_author_name
'Vivancos, \'Angela'
'Albrecht, Martin'

_publ_section_title
;
 Influence of the Linker Length and Coordination Mode of
 (Di)Triazolylidene Ligands on the Structure and Catalytic Transfer
 Hydrogenation Activity of Iridium(III) Centers
;
_journal_issue 8
_journal_name_full Organometallics
_journal_page_first 1580
_journal_paper_doi 10.1021/acs.organomet.7b00140
_journal_volume 36
_journal_year 2017
_chemical_formula_moiety 'C33 H52 Cl4 Ir2 N6, 3 (C H Cl3)'
_chemical_formula_sum 'C36 H55 Cl13 Ir2 N6'
_chemical_formula_weight 1417.11
_space_group_IT_number 2
_space_group_name_Hall '-P 1'
_space_group_name_H-M_alt 'P -1'
_symmetry_cell_setting triclinic
_symmetry_space_group_name_Hall '-P 1'
_symmetry_space_group_name_H-M 'P -1'
_atom_sites_solution_hydrogens geom
_atom_sites_solution_primary direct
_atom_sites_solution_secondary difmap
_audit_creation_method SHELXL-97
_cell_angle_alpha 69.2437(6)
_cell_angle_beta 89.6675(5)
_cell_angle_gamma 74.8108(5)
_cell_formula_units_Z 2
_cell_length_a 9.21881(5)
_cell_length_b 15.8494(1)
_cell_length_c 19.1946(2)
_cell_measurement_reflns_used 80931
_cell_measurement_temperature 100(2)
_cell_measurement_theta_max 32.7630
_cell_measurement_theta_min 3.1690
_cell_volume 2519.13(4)
_computing_cell_refinement
; 
CrysAlisPro, Agilent Technologies, 
Version 1.171.36.24a (release 19-12-2012 CrysAlis171 .NET) 
(compiled Dec 19 2012,11:08:27) 
;
_computing_data_collection
; 
CrysAlisPro, Agilent Technologies, 
Version 1.171.36.24a (release 19-12-2012 CrysAlis171 .NET) 
(compiled Dec 19 2012,11:08:27) 
;
_computing_data_reduction
; 
CrysAlisPro, Agilent Technologies, 
Version 1.171.36.24a (release 19-12-2012 CrysAlis171 .NET) 
(compiled Dec 19 2012,11:08:27) 
;
_computing_structure_refinement 'SHELXL-97 (Sheldrick, 2008)'
_computing_structure_solution 'SHELXS-97 (Sheldrick, 2008)'
_diffrn_ambient_temperature 100(2)
_diffrn_detector_area_resol_mean 10.3196
_diffrn_measured_fraction_theta_full 0.993
_diffrn_measured_fraction_theta_max 0.952
_diffrn_measurement_device_type 'SuperNova, Dual, Cu at zero, Atlas'
_diffrn_measurement_method '\w scans'
_diffrn_radiation_monochromator mirror
_diffrn_radiation_source 'SuperNova (Mo) X-ray Source'
_diffrn_radiation_type MoK\a
_diffrn_radiation_wavelength 0.71073
_diffrn_reflns_av_R_equivalents 0.0320
_diffrn_reflns_av_sigmaI/netI 0.0194
_diffrn_reflns_limit_h_max 13
_diffrn_reflns_limit_h_min -13
_diffrn_reflns_limit_k_max 23
_diffrn_reflns_limit_k_min -23
_diffrn_reflns_limit_l_max 29
_diffrn_reflns_limit_l_min -28
_diffrn_reflns_number 145091
_diffrn_reflns_theta_full 32.00
_diffrn_reflns_theta_max 32.94
_diffrn_reflns_theta_min 2.86
_exptl_absorpt_coefficient_mu 6.000
_exptl_absorpt_correction_T_max 0.678
_exptl_absorpt_correction_T_min 0.492
_exptl_absorpt_correction_type analytical
_exptl_absorpt_process_details
; 
CrysAlisPro, Agilent Technologies, 
Version 1.171.36.24a (release 19-12-2012 CrysAlis171 .NET) 
(compiled Dec 19 2012,11:08:27) 
Analytical numeric absorption correction using a multifaceted crystal 
model based on expressions derived by R.C. Clark & J.S. Reid. 
(Clark, R. C. & Reid, J. S. (1995). Acta Cryst. A51, 887-897) 
;
_exptl_crystal_colour 'clear orange'
_exptl_crystal_density_diffrn 1.868
_exptl_crystal_density_method 'not measured'
_exptl_crystal_description block
_exptl_crystal_F_000 1376
_exptl_crystal_size_max 0.1622
_exptl_crystal_size_mid 0.1366
_exptl_crystal_size_min 0.0851
_refine_diff_density_max 2.695
_refine_diff_density_min -2.704
_refine_diff_density_rms 0.132
_refine_ls_extinction_method none
_refine_ls_goodness_of_fit_ref 1.118
_refine_ls_hydrogen_treatment constr
_refine_ls_matrix_type full
_refine_ls_number_parameters 541
_refine_ls_number_reflns 17989
_refine_ls_number_restraints 15
_refine_ls_restrained_S_all 1.118
_refine_ls_R_factor_all 0.0267
_refine_ls_R_factor_gt 0.0244
_refine_ls_shift/su_max 0.003
_refine_ls_shift/su_mean 0.000
_refine_ls_structure_factor_coef Fsqd
_refine_ls_weighting_details 'calc w=1/[\s^2^(Fo^2^)+(0.0112P)^2^+8.6372P] where P=(Fo^2^+2Fc^2^)/3'
_refine_ls_weighting_scheme calc
_refine_ls_wR_factor_gt 0.0542
_refine_ls_wR_factor_ref 0.0551
_reflns_number_gt 16881
_reflns_number_total 17989
_reflns_threshold_expression I>2\s(I)
_cod_data_source_file 5d.cif
_cod_data_source_block alb449
_cod_original_cell_volume 2519.13(3)
_cod_database_code 4089267

loop_
_symmetry_equiv_pos_as_xyz
'x, y, z'
'-x, -y, -z'

loop_
_atom_site_label
_atom_site_type_symbol
_atom_site_fract_x
_atom_site_fract_y
_atom_site_fract_z
_atom_site_U_iso_or_equiv
_atom_site_adp_type
_atom_site_occupancy
_atom_site_symmetry_multiplicity
_atom_site_calc_flag
_atom_site_refinement_flags
_atom_site_disorder_assembly
_atom_site_disorder_group
Ir1 Ir 0.696729(10) 0.188718(6) 0.252202(5) 0.01006(2) Uani 1 1 d . . .
Ir2 Ir 0.375010(10) 0.794600(6) 0.249479(5) 0.01034(2) Uani 1 1 d . . .
Cl1 Cl 0.63410(7) 0.34176(4) 0.15243(3) 0.01503(10) Uani 1 1 d . . .
Cl2 Cl 0.95637(7) 0.17375(4) 0.22388(4) 0.01744(11) Uani 1 1 d . . .
Cl3 Cl 0.46131(7) 0.64088(4) 0.34681(3) 0.01689(11) Uani 1 1 d . . .
Cl4 Cl 0.61750(7) 0.81662(5) 0.27398(4) 0.01995(12) Uani 1 1 d . . .
N1 N 0.8474(3) 0.21001(15) 0.38437(12) 0.0147(4) Uani 1 1 d . . .
N2 N 0.8476(3) 0.26085(16) 0.42653(13) 0.0186(4) Uani 1 1 d . . .
N3 N 0.7289(3) 0.33384(15) 0.39673(12) 0.0170(4) Uani 1 1 d . . .
N4 N 0.5260(3) 0.66294(15) 0.09437(12) 0.0146(4) Uani 1 1 d . . .
N5 N 0.5700(3) 0.73969(15) 0.06354(12) 0.0159(4) Uani 1 1 d . . .
N6 N 0.5304(2) 0.78551(14) 0.11007(12) 0.0137(4) Uani 1 1 d . . .
C1 C 0.7327(3) 0.24758(16) 0.32762(13) 0.0119(4) Uani 1 1 d . . .
C2 C 0.6535(3) 0.32991(17) 0.33762(13) 0.0131(4) Uani 1 1 d . . .
C3 C 0.9626(3) 0.11915(18) 0.40816(15) 0.0179(5) Uani 1 1 d . . .
H3A H 0.9598 0.0899 0.3706 0.021 Uiso 1 1 calc R . .
H3B H 0.9399 0.0770 0.4564 0.021 Uiso 1 1 calc R . .
C4 C 1.1189(3) 0.1300(2) 0.41711(18) 0.0241(6) Uani 1 1 d . . .
H4A H 1.1435 0.1693 0.3689 0.036 Uiso 1 1 calc R . .
H4B H 1.1928 0.0680 0.4344 0.036 Uiso 1 1 calc R . .
H4C H 1.1217 0.1596 0.4539 0.036 Uiso 1 1 calc R . .
C5 C 0.5155(3) 0.40581(17) 0.29642(14) 0.0140(4) Uani 1 1 d . . .
H5A H 0.4466 0.4206 0.3329 0.017 Uiso 1 1 calc R . .
H5B H 0.4621 0.3833 0.2650 0.017 Uiso 1 1 calc R . .
C6 C 0.5542(3) 0.49500(16) 0.24674(14) 0.0133(4) Uani 1 1 d . . .
H6A H 0.6217 0.4802 0.2098 0.016 Uiso 1 1 calc R . .
H6B H 0.6096 0.5165 0.2781 0.016 Uiso 1 1 calc R . .
C7 C 0.4138(3) 0.57460(17) 0.20497(14) 0.0137(4) Uani 1 1 d . . .
H7A H 0.3588 0.5544 0.1725 0.016 Uiso 1 1 calc R . .
H7B H 0.3454 0.5899 0.2414 0.016 Uiso 1 1 calc R . .
C8 C 0.4600(3) 0.65926(17) 0.15858(13) 0.0123(4) Uani 1 1 d . . .
C9 C 0.4620(3) 0.74115(16) 0.17063(13) 0.0118(4) Uani 1 1 d . . .
C10 C 0.5547(3) 0.59456(19) 0.05746(15) 0.0201(5) Uani 1 1 d . . .
H10A H 0.5161 0.5415 0.0859 0.030 Uiso 1 1 calc R . .
H10B H 0.6636 0.5720 0.0552 0.030 Uiso 1 1 calc R . .
H10C H 0.5035 0.6244 0.0066 0.030 Uiso 1 1 calc R . .
C11 C 0.5612(3) 0.87709(18) 0.08799(15) 0.0171(5) Uani 1 1 d . . .
H11A H 0.5324 0.9040 0.1271 0.021 Uiso 1 1 calc R . .
H11B H 0.4988 0.9203 0.0408 0.021 Uiso 1 1 calc R . .
C12 C 0.7265(3) 0.8693(2) 0.07692(17) 0.0231(5) Uani 1 1 d . . .
H12A H 0.7561 0.8410 0.0393 0.035 Uiso 1 1 calc R . .
H12B H 0.7880 0.8299 0.1244 0.035 Uiso 1 1 calc R . .
H12C H 0.7421 0.9321 0.0599 0.035 Uiso 1 1 calc R . .
C13 C 0.6957(3) 0.04402(17) 0.30425(15) 0.0155(4) Uani 1 1 d . . .
C14 C 0.5647(3) 0.10446(18) 0.32073(14) 0.0145(4) Uani 1 1 d . . .
C15 C 0.4774(3) 0.16714(18) 0.25099(14) 0.0146(4) Uani 1 1 d . . .
C16 C 0.5523(3) 0.14000(18) 0.19162(14) 0.0161(5) Uani 1 1 d . . .
C17 C 0.6846(3) 0.06599(18) 0.22392(15) 0.0157(4) Uani 1 1 d . . .
C18 C 0.8087(4) -0.03883(19) 0.35867(18) 0.0254(6) Uani 1 1 d . . .
H18A H 0.9087 -0.0431 0.3403 0.038 Uiso 1 1 calc R . .
H18B H 0.7803 -0.0961 0.3642 0.038 Uiso 1 1 calc R . .
H18C H 0.8113 -0.0317 0.4073 0.038 Uiso 1 1 calc R . .
C19 C 0.5255(4) 0.0998(2) 0.39748(16) 0.0233(6) Uani 1 1 d . . .
H19A H 0.6177 0.0872 0.4291 0.035 Uiso 1 1 calc R . .
H19B H 0.4772 0.0494 0.4193 0.035 Uiso 1 1 calc R . .
H19C H 0.4560 0.1598 0.3944 0.035 Uiso 1 1 calc R . .
C20 C 0.3287(3) 0.2391(2) 0.23967(18) 0.0223(5) Uani 1 1 d . . .
H20A H 0.3155 0.2577 0.2834 0.033 Uiso 1 1 calc R . .
H20B H 0.2472 0.2125 0.2334 0.033 Uiso 1 1 calc R . .
H20C H 0.3260 0.2942 0.1949 0.033 Uiso 1 1 calc R . .
C21 C 0.4995(4) 0.1865(2) 0.10995(16) 0.0247(6) Uani 1 1 d . . .
H21A H 0.4485 0.2531 0.0984 0.037 Uiso 1 1 calc R . .
H21B H 0.4291 0.1561 0.0973 0.037 Uiso 1 1 calc R . .
H21C H 0.5865 0.1806 0.0807 0.037 Uiso 1 1 calc R . .
C22 C 0.7970(4) 0.0172(2) 0.18472(19) 0.0265(6) Uani 1 1 d . . .
H22A H 0.7833 0.0549 0.1310 0.040 Uiso 1 1 calc R . .
H22B H 0.7824 -0.0444 0.1925 0.040 Uiso 1 1 calc R . .
H22C H 0.8993 0.0090 0.2049 0.040 Uiso 1 1 calc R . .
C23 C 0.2380(3) 0.93846(17) 0.20349(15) 0.0153(4) Uani 1 1 d . . .
C24 C 0.2446(3) 0.91036(18) 0.28417(15) 0.0170(5) Uani 1 1 d . . .
C25 C 0.1830(3) 0.83391(19) 0.31282(15) 0.0188(5) Uani 1 1 d . . .
C26 C 0.1374(3) 0.81085(18) 0.25049(16) 0.0173(5) Uani 1 1 d . . .
C27 C 0.1666(3) 0.87915(18) 0.18287(15) 0.0150(4) Uani 1 1 d . . .
C28 C 0.2752(4) 1.02476(19) 0.15312(18) 0.0245(6) Uani 1 1 d . . .
H28A H 0.3708 1.0279 0.1727 0.037 Uiso 1 1 calc R . .
H28B H 0.1946 1.0804 0.1508 0.037 Uiso 1 1 calc R . .
H28C H 0.2847 1.0227 0.1028 0.037 Uiso 1 1 calc R . .
C29 C 0.3080(4) 0.9577(2) 0.3270(2) 0.0304(7) Uani 1 1 d . . .
H29A H 0.3108 0.9230 0.3808 0.046 Uiso 1 1 calc R . .
H29B H 0.2441 1.0222 0.3142 0.046 Uiso 1 1 calc R . .
H29C H 0.4106 0.9588 0.3139 0.046 Uiso 1 1 calc R . .
C30 C 0.1714(4) 0.7815(2) 0.39343(18) 0.0339(8) Uani 1 1 d . . .
H30A H 0.1908 0.7145 0.4023 0.051 Uiso 1 1 calc R . .
H30B H 0.0698 0.8054 0.4063 0.051 Uiso 1 1 calc R . .
H30C H 0.2460 0.7901 0.4245 0.051 Uiso 1 1 calc R . .
C31 C 0.0563(4) 0.7385(2) 0.2574(2) 0.0307(7) Uani 1 1 d . . .
H31A H 0.0636 0.7231 0.2121 0.046 Uiso 1 1 calc R . .
H31B H -0.0502 0.7632 0.2635 0.046 Uiso 1 1 calc R . .
H31C H 0.1022 0.6818 0.3011 0.046 Uiso 1 1 calc R . .
C32 C 0.1237(4) 0.8900(2) 0.10442(17) 0.0268(6) Uani 1 1 d . . .
H32A H 0.2030 0.9074 0.0728 0.040 Uiso 1 1 calc R . .
H32B H 0.0282 0.9392 0.0851 0.040 Uiso 1 1 calc R . .
H32C H 0.1120 0.8305 0.1040 0.040 Uiso 1 1 calc R . .
C44 C 0.6962(4) 0.4062(2) 0.43010(18) 0.0265(6) Uani 1 1 d . . .
H44A H 0.6320 0.4651 0.3938 0.040 Uiso 1 1 calc R . .
H44B H 0.7909 0.4161 0.4438 0.040 Uiso 1 1 calc R . .
H44C H 0.6437 0.3858 0.4750 0.040 Uiso 1 1 calc R . .
C33 C 0.9131(3) 0.3327(2) 0.03493(17) 0.0210(5) Uani 1 1 d . . .
H33 H 0.8798 0.3217 0.0863 0.025 Uiso 1 1 calc R . .
Cl5 Cl 1.11127(9) 0.30474(6) 0.04116(5) 0.03414(17) Uani 1 1 d . . .
Cl6 Cl 0.83323(10) 0.45188(6) -0.02177(5) 0.03456(17) Uani 1 1 d . . .
Cl7 Cl 0.85013(11) 0.26032(7) -0.00238(6) 0.0395(2) Uani 1 1 d . . .
C34 C 1.0236(4) 0.4898(3) 0.2188(2) 0.0354(8) Uani 1 1 d . . .
H34 H 1.1150 0.4925 0.1907 0.043 Uiso 1 1 calc R . .
Cl8 Cl 1.07789(17) 0.46642(9) 0.31152(7) 0.0607(3) Uani 1 1 d . . .
Cl9 Cl 0.95879(10) 0.39755(7) 0.21093(6) 0.03812(19) Uani 1 1 d . . .
Cl10 Cl 0.88751(14) 0.59669(7) 0.17683(8) 0.0615(4) Uani 1 1 d . . .
C35 C 0.7043(5) 0.6616(3) 0.4692(3) 0.0248(9) Uani 0.872(4) 1 d PD A 1
H35 H 0.6681 0.6715 0.4171 0.030 Uiso 0.872(4) 1 calc PR A 1
C36 C 0.718(2) 0.6505(10) 0.4586(13) 0.049(17) Uiso 0.128(4) 1 d PD A 2
H36 H 0.6565 0.6683 0.4102 0.058 Uiso 0.128(4) 1 calc PR A 2
Cl11 Cl 0.70292(10) 0.54740(6) 0.52937(5) 0.03164(16) Uani 1 1 d D . .
Cl12 Cl 0.57976(17) 0.74595(7) 0.49870(7) 0.0417(3) Uani 0.872(4) 1 d PD A 1
Cl13 Cl 0.88493(14) 0.67797(12) 0.46893(9) 0.0604(5) Uani 0.872(4) 1 d PD A 1
Cl14 Cl 0.6755(17) 0.7339(9) 0.5011(7) 0.065(3) Uiso 0.128(4) 1 d PD A 2
Cl15 Cl 0.9143(14) 0.6177(9) 0.4554(7) 0.065(3) Uiso 0.128(4) 1 d PD A 2

loop_
_atom_site_aniso_label
_atom_site_aniso_U_11
_atom_site_aniso_U_22
_atom_site_aniso_U_33
_atom_site_aniso_U_23
_atom_site_aniso_U_13
_atom_site_aniso_U_12
Ir1 0.01045(4) 0.00854(4) 0.01148(4) -0.00408(3) 0.00054(3) -0.00253(3)
Ir2 0.01086(4) 0.00860(4) 0.01172(4) -0.00451(3) 0.00140(3) -0.00185(3)
Cl1 0.0194(3) 0.0112(2) 0.0137(2) -0.00371(19) 0.0019(2) -0.0042(2)
Cl2 0.0122(2) 0.0197(3) 0.0222(3) -0.0099(2) 0.0038(2) -0.0044(2)
Cl3 0.0214(3) 0.0114(2) 0.0148(2) -0.0041(2) -0.0013(2) -0.0003(2)
Cl4 0.0158(3) 0.0246(3) 0.0230(3) -0.0110(2) 0.0013(2) -0.0084(2)
N1 0.0173(10) 0.0109(9) 0.0144(9) -0.0048(7) -0.0026(8) -0.0014(7)
N2 0.0236(11) 0.0142(10) 0.0166(10) -0.0074(8) -0.0053(8) -0.0007(8)
N3 0.0227(11) 0.0121(9) 0.0146(9) -0.0059(8) -0.0022(8) -0.0009(8)
N4 0.0192(10) 0.0109(9) 0.0129(9) -0.0051(7) 0.0012(8) -0.0017(8)
N5 0.0209(11) 0.0131(9) 0.0132(9) -0.0045(7) 0.0029(8) -0.0041(8)
N6 0.0157(10) 0.0103(9) 0.0146(9) -0.0044(7) 0.0027(7) -0.0030(7)
C1 0.0134(10) 0.0102(9) 0.0117(10) -0.0036(8) 0.0000(8) -0.0032(8)
C2 0.0160(11) 0.0106(10) 0.0122(10) -0.0042(8) 0.0003(8) -0.0028(8)
C3 0.0183(12) 0.0128(11) 0.0188(12) -0.0049(9) -0.0023(9) 0.0006(9)
C4 0.0185(13) 0.0274(14) 0.0259(14) -0.0123(12) -0.0022(10) -0.0018(11)
C5 0.0145(11) 0.0108(10) 0.0146(10) -0.0037(8) 0.0018(8) -0.0016(8)
C6 0.0138(10) 0.0105(10) 0.0143(10) -0.0042(8) 0.0012(8) -0.0017(8)
C7 0.0148(11) 0.0104(10) 0.0152(10) -0.0043(8) 0.0002(8) -0.0028(8)
C8 0.0129(10) 0.0113(10) 0.0120(10) -0.0049(8) -0.0002(8) -0.0013(8)
C9 0.0118(10) 0.0105(9) 0.0118(10) -0.0034(8) 0.0010(8) -0.0016(8)
C10 0.0284(14) 0.0163(11) 0.0177(12) -0.0102(9) 0.0035(10) -0.0040(10)
C11 0.0207(12) 0.0113(10) 0.0189(11) -0.0034(9) 0.0036(9) -0.0069(9)
C12 0.0242(14) 0.0243(13) 0.0260(14) -0.0112(11) 0.0078(11) -0.0126(11)
C13 0.0162(11) 0.0096(10) 0.0183(11) -0.0029(8) 0.0014(9) -0.0030(8)
C14 0.0157(11) 0.0151(11) 0.0139(10) -0.0043(8) 0.0025(8) -0.0078(9)
C15 0.0122(10) 0.0141(10) 0.0168(11) -0.0029(9) 0.0002(8) -0.0062(8)
C16 0.0175(11) 0.0177(11) 0.0156(11) -0.0057(9) -0.0001(9) -0.0097(9)
C17 0.0157(11) 0.0150(11) 0.0211(12) -0.0101(9) 0.0032(9) -0.0072(9)
C18 0.0257(14) 0.0120(11) 0.0325(15) -0.0025(10) -0.0066(12) -0.0029(10)
C19 0.0256(14) 0.0307(15) 0.0162(12) -0.0078(11) 0.0066(10) -0.0132(12)
C20 0.0125(11) 0.0209(13) 0.0304(14) -0.0066(11) -0.0004(10) -0.0037(10)
C21 0.0314(15) 0.0300(15) 0.0154(12) -0.0044(11) -0.0029(11) -0.0184(13)
C22 0.0300(15) 0.0228(14) 0.0362(16) -0.0206(13) 0.0107(13) -0.0093(12)
C23 0.0166(11) 0.0088(10) 0.0186(11) -0.0049(8) 0.0025(9) -0.0004(8)
C24 0.0187(12) 0.0147(11) 0.0173(11) -0.0096(9) 0.0008(9) 0.0012(9)
C25 0.0165(12) 0.0167(11) 0.0181(12) -0.0042(9) 0.0064(9) 0.0008(9)
C26 0.0109(10) 0.0131(10) 0.0258(13) -0.0056(9) 0.0030(9) -0.0022(8)
C27 0.0110(10) 0.0136(10) 0.0188(11) -0.0068(9) -0.0003(8) 0.0004(8)
C28 0.0267(14) 0.0122(11) 0.0317(15) -0.0048(10) 0.0101(12) -0.0050(10)
C29 0.0346(17) 0.0265(15) 0.0354(17) -0.0237(13) -0.0047(13) 0.0004(13)
C30 0.0324(17) 0.0304(16) 0.0213(14) 0.0006(12) 0.0120(12) 0.0062(13)
C31 0.0180(13) 0.0201(13) 0.054(2) -0.0114(14) 0.0050(13) -0.0086(11)
C32 0.0226(14) 0.0341(16) 0.0229(14) -0.0158(12) -0.0045(11) 0.0013(12)
C44 0.0375(17) 0.0176(12) 0.0243(14) -0.0135(11) -0.0062(12) 0.0011(11)
C33 0.0177(12) 0.0255(13) 0.0233(13) -0.0134(11) 0.0038(10) -0.0056(10)
Cl5 0.0192(3) 0.0388(4) 0.0412(4) -0.0116(4) 0.0045(3) -0.0071(3)
Cl6 0.0344(4) 0.0271(4) 0.0364(4) -0.0107(3) 0.0074(3) -0.0004(3)
Cl7 0.0391(5) 0.0447(5) 0.0514(5) -0.0344(4) 0.0048(4) -0.0158(4)
C34 0.0340(18) 0.0331(17) 0.0407(19) -0.0112(15) -0.0065(15) -0.0148(14)
Cl8 0.0784(9) 0.0603(7) 0.0432(6) -0.0160(5) -0.0182(6) -0.0223(6)
Cl9 0.0287(4) 0.0386(4) 0.0587(6) -0.0287(4) 0.0074(4) -0.0133(3)
Cl10 0.0486(6) 0.0276(4) 0.0936(9) -0.0048(5) -0.0298(6) -0.0100(4)
C35 0.0240(18) 0.036(2) 0.0206(16) -0.0138(18) 0.0010(14) -0.0139(14)
Cl11 0.0403(4) 0.0281(4) 0.0281(4) -0.0148(3) -0.0010(3) -0.0057(3)
Cl12 0.0579(9) 0.0293(5) 0.0416(6) -0.0207(4) 0.0097(5) -0.0073(5)
Cl13 0.0291(6) 0.0686(10) 0.0730(9) -0.0053(7) -0.0058(6) -0.0249(6)

loop_
_atom_type_symbol
_atom_type_description
_atom_type_scat_dispersion_real
_atom_type_scat_dispersion_imag
_atom_type_scat_source
C C 0.0033 0.0016 'International Tables Vol C Tables 4.2.6.8 and 6.1.1.4'
H H 0.0000 0.0000 'International Tables Vol C Tables 4.2.6.8 and 6.1.1.4'
Cl Cl 0.1484 0.1585 'International Tables Vol C Tables 4.2.6.8 and 6.1.1.4'
Ir Ir -1.4442 7.9887 'International Tables Vol C Tables 4.2.6.8 and 6.1.1.4'
N N 0.0061 0.0033 'International Tables Vol C Tables 4.2.6.8 and 6.1.1.4'

loop_
_geom_angle_atom_site_label_1
_geom_angle_atom_site_label_2
_geom_angle_atom_site_label_3
_geom_angle
C1 Ir1 C15 113.49(10)
C1 Ir1 C14 95.44(10)
C15 Ir1 C14 39.37(9)
C1 Ir1 C13 113.23(10)
C15 Ir1 C13 65.91(10)
C14 Ir1 C13 39.23(10)
C1 Ir1 C16 152.53(10)
C15 Ir1 C16 39.22(10)
C14 Ir1 C16 64.77(10)
C13 Ir1 C16 64.09(10)
C1 Ir1 C17 151.61(10)
C15 Ir1 C17 64.72(10)
C14 Ir1 C17 64.75(10)
C13 Ir1 C17 38.70(10)
C16 Ir1 C17 37.04(10)
C1 Ir1 Cl2 89.22(7)
C15 Ir1 Cl2 156.86(7)
C14 Ir1 Cl2 138.88(7)
C13 Ir1 Cl2 102.03(7)
C16 Ir1 Cl2 118.24(7)
C17 Ir1 Cl2 93.31(7)
C1 Ir1 Cl1 90.33(7)
C15 Ir1 Cl1 96.83(7)
C14 Ir1 Cl1 133.66(7)
C13 Ir1 Cl1 154.61(7)
C16 Ir1 Cl1 90.68(7)
C17 Ir1 Cl1 118.03(7)
Cl2 Ir1 Cl1 86.98(2)
C9 Ir2 C26 111.28(10)
C9 Ir2 C27 94.67(10)
C26 Ir2 C27 39.40(10)
C9 Ir2 C23 114.07(10)
C26 Ir2 C23 65.82(10)
C27 Ir2 C23 39.06(10)
C9 Ir2 C25 150.09(11)
C26 Ir2 C25 39.13(11)
C27 Ir2 C25 64.59(10)
C23 Ir2 C25 63.90(10)
C9 Ir2 C24 152.56(9)
C26 Ir2 C24 64.51(10)
C27 Ir2 C24 64.44(10)
C23 Ir2 C24 38.56(10)
C25 Ir2 C24 36.88(10)
C9 Ir2 Cl3 90.77(7)
C26 Ir2 Cl3 98.37(7)
C27 Ir2 Cl3 135.85(7)
C23 Ir2 Cl3 153.79(7)
C25 Ir2 Cl3 90.49(7)
C24 Ir2 Cl3 116.54(7)
C9 Ir2 Cl4 89.81(7)
C26 Ir2 Cl4 158.03(8)
C27 Ir2 Cl4 136.66(7)
C23 Ir2 Cl4 100.66(7)
C25 Ir2 Cl4 120.09(8)
C24 Ir2 Cl4 93.98(7)
Cl3 Ir2 Cl4 87.03(2)
N2 N1 C1 115.1(2)
N2 N1 C3 115.6(2)
C1 N1 C3 129.2(2)
N3 N2 N1 103.2(2)
N2 N3 C2 113.0(2)
N2 N3 C44 117.6(2)
C2 N3 C44 129.4(2)
N5 N4 C8 112.9(2)
N5 N4 C10 117.9(2)
C8 N4 C10 129.2(2)
N4 N5 N6 103.3(2)
N5 N6 C9 115.1(2)
N5 N6 C11 115.5(2)
C9 N6 C11 129.4(2)
N1 C1 C2 102.2(2)
N1 C1 Ir1 125.78(17)
C2 C1 Ir1 132.02(18)
N3 C2 C1 106.6(2)
N3 C2 C5 121.2(2)
C1 C2 C5 132.2(2)
N1 C3 C4 111.5(2)
N1 C3 H3A 109.3
C4 C3 H3A 109.3
N1 C3 H3B 109.3
C4 C3 H3B 109.3
H3A C3 H3B 108.0
C3 C4 H4A 109.5
C3 C4 H4B 109.5
H4A C4 H4B 109.5
C3 C4 H4C 109.5
H4A C4 H4C 109.5
H4B C4 H4C 109.5
C2 C5 C6 111.7(2)
C2 C5 H5A 109.3
C6 C5 H5A 109.3
C2 C5 H5B 109.3
C6 C5 H5B 109.3
H5A C5 H5B 107.9
C5 C6 C7 112.6(2)
C5 C6 H6A 109.1
C7 C6 H6A 109.1
C5 C6 H6B 109.1
C7 C6 H6B 109.1
H6A C6 H6B 107.8
C8 C7 C6 109.6(2)
C8 C7 H7A 109.7
C6 C7 H7A 109.7
C8 C7 H7B 109.7
C6 C7 H7B 109.7
H7A C7 H7B 108.2
N4 C8 C9 106.9(2)
N4 C8 C7 121.0(2)
C9 C8 C7 131.9(2)
N6 C9 C8 101.9(2)
N6 C9 Ir2 125.62(17)
C8 C9 Ir2 132.32(18)
N4 C10 H10A 109.5
N4 C10 H10B 109.5
H10A C10 H10B 109.5
N4 C10 H10C 109.5
H10A C10 H10C 109.5
H10B C10 H10C 109.5
N6 C11 C12 111.6(2)
N6 C11 H11A 109.3
C12 C11 H11A 109.3
N6 C11 H11B 109.3
C12 C11 H11B 109.3
H11A C11 H11B 108.0
C11 C12 H12A 109.5
C11 C12 H12B 109.5
H12A C12 H12B 109.5
C11 C12 H12C 109.5
H12A C12 H12C 109.5
H12B C12 H12C 109.5
C14 C13 C17 107.8(2)
C14 C13 C18 127.4(3)
C17 C13 C18 123.9(2)
C14 C13 Ir1 69.83(14)
C17 C13 Ir1 73.28(14)
C18 C13 Ir1 131.1(2)
C15 C14 C13 108.2(2)
C15 C14 C19 126.5(2)
C13 C14 C19 125.3(2)
C15 C14 Ir1 70.25(14)
C13 C14 Ir1 70.93(14)
C19 C14 Ir1 125.98(19)
C14 C15 C16 107.0(2)
C14 C15 C20 127.9(2)
C16 C15 C20 124.8(2)
C14 C15 Ir1 70.37(14)
C16 C15 Ir1 73.27(14)
C20 C15 Ir1 127.02(18)
C17 C16 C15 108.7(2)
C17 C16 C21 126.1(3)
C15 C16 C21 125.1(3)
C17 C16 Ir1 71.81(14)
C15 C16 Ir1 67.51(14)
C21 C16 Ir1 124.60(18)
C16 C17 C13 108.2(2)
C16 C17 C22 127.5(3)
C13 C17 C22 124.3(3)
C16 C17 Ir1 71.14(14)
C13 C17 Ir1 68.02(14)
C22 C17 Ir1 126.12(19)
C13 C18 H18A 109.5
C13 C18 H18B 109.5
H18A C18 H18B 109.5
C13 C18 H18C 109.5
H18A C18 H18C 109.5
H18B C18 H18C 109.5
C14 C19 H19A 109.5
C14 C19 H19B 109.5
H19A C19 H19B 109.5
C14 C19 H19C 109.5
H19A C19 H19C 109.5
H19B C19 H19C 109.5
C15 C20 H20A 109.5
C15 C20 H20B 109.5
H20A C20 H20B 109.5
C15 C20 H20C 109.5
H20A C20 H20C 109.5
H20B C20 H20C 109.5
C16 C21 H21A 109.5
C16 C21 H21B 109.5
H21A C21 H21B 109.5
C16 C21 H21C 109.5
H21A C21 H21C 109.5
H21B C21 H21C 109.5
C17 C22 H22A 109.5
C17 C22 H22B 109.5
H22A C22 H22B 109.5
C17 C22 H22C 109.5
H22A C22 H22C 109.5
H22B C22 H22C 109.5
C27 C23 C24 107.7(2)
C27 C23 C28 127.9(3)
C24 C23 C28 123.6(2)
C27 C23 Ir2 69.92(14)
C24 C23 Ir2 73.32(14)
C28 C23 Ir2 130.42(19)
C25 C24 C23 108.5(2)
C25 C24 C29 127.8(3)
C23 C24 C29 123.7(3)
C25 C24 Ir2 71.38(15)
C23 C24 Ir2 68.13(13)
C29 C24 Ir2 126.2(2)
C24 C25 C26 108.6(2)
C24 C25 C30 126.3(3)
C26 C25 C30 125.0(3)
C24 C25 Ir2 71.74(15)
C26 C25 Ir2 67.36(14)
C30 C25 Ir2 124.7(2)
C27 C26 C25 106.8(2)
C27 C26 C31 127.9(3)
C25 C26 C31 124.8(3)
C27 C26 Ir2 70.44(14)
C25 C26 Ir2 73.51(15)
C31 C26 Ir2 127.8(2)
C23 C27 C26 108.2(2)
C23 C27 C32 125.4(3)
C26 C27 C32 126.3(3)
C23 C27 Ir2 71.02(14)
C26 C27 Ir2 70.16(14)
C32 C27 Ir2 126.71(19)
C23 C28 H28A 109.5
C23 C28 H28B 109.5
H28A C28 H28B 109.5
C23 C28 H28C 109.5
H28A C28 H28C 109.5
H28B C28 H28C 109.5
C24 C29 H29A 109.5
C24 C29 H29B 109.5
H29A C29 H29B 109.5
C24 C29 H29C 109.5
H29A C29 H29C 109.5
H29B C29 H29C 109.5
C25 C30 H30A 109.5
C25 C30 H30B 109.5
H30A C30 H30B 109.5
C25 C30 H30C 109.5
H30A C30 H30C 109.5
H30B C30 H30C 109.5
C26 C31 H31A 109.5
C26 C31 H31B 109.5
H31A C31 H31B 109.5
C26 C31 H31C 109.5
H31A C31 H31C 109.5
H31B C31 H31C 109.5
C27 C32 H32A 109.5
C27 C32 H32B 109.5
H32A C32 H32B 109.5
C27 C32 H32C 109.5
H32A C32 H32C 109.5
H32B C32 H32C 109.5
N3 C44 H44A 109.5
N3 C44 H44B 109.5
H44A C44 H44B 109.5
N3 C44 H44C 109.5
H44A C44 H44C 109.5
H44B C44 H44C 109.5
Cl5 C33 Cl7 110.12(16)
Cl5 C33 Cl6 110.45(16)
Cl7 C33 Cl6 109.84(16)
Cl5 C33 H33 108.8
Cl7 C33 H33 108.8
Cl6 C33 H33 108.8
Cl8 C34 Cl10 113.2(2)
Cl8 C34 Cl9 110.4(2)
Cl10 C34 Cl9 110.1(2)
Cl8 C34 H34 107.6
Cl10 C34 H34 107.6
Cl9 C34 H34 107.6
Cl13 C35 Cl11 112.1(2)
Cl13 C35 Cl12 108.9(3)
Cl11 C35 Cl12 109.2(3)
Cl13 C35 H35 108.9
Cl11 C35 H35 108.9
Cl12 C35 H35 108.9
Cl14 C36 Cl11 103.6(12)
Cl14 C36 Cl15 107.7(14)
Cl11 C36 Cl15 98.2(11)
Cl14 C36 H36 115.2
Cl11 C36 H36 115.2
Cl15 C36 H36 115.2

loop_
_geom_bond_atom_site_label_1
_geom_bond_atom_site_label_2
_geom_bond_distance
Ir1 C1 2.049(2)
Ir1 C15 2.139(2)
Ir1 C14 2.141(2)
Ir1 C13 2.155(2)
Ir1 C16 2.217(2)
Ir1 C17 2.226(2)
Ir1 Cl2 2.4207(6)
Ir1 Cl1 2.4230(6)
Ir2 C9 2.047(2)
Ir2 C26 2.138(3)
Ir2 C27 2.142(2)
Ir2 C23 2.157(2)
Ir2 C25 2.221(3)
Ir2 C24 2.226(2)
Ir2 Cl3 2.4155(6)
Ir2 Cl4 2.4244(6)
N1 N2 1.329(3)
N1 C1 1.372(3)
N1 C3 1.466(3)
N2 N3 1.319(3)
N3 C2 1.362(3)
N3 C44 1.468(3)
N4 N5 1.319(3)
N4 C8 1.360(3)
N4 C10 1.462(3)
N5 N6 1.332(3)
N6 C9 1.374(3)
N6 C11 1.465(3)
C1 C2 1.396(3)
C2 C5 1.492(3)
C3 C4 1.512(4)
C3 H3A 0.9900
C3 H3B 0.9900
C4 H4A 0.9800
C4 H4B 0.9800
C4 H4C 0.9800
C5 C6 1.530(3)
C5 H5A 0.9900
C5 H5B 0.9900
C6 C7 1.532(3)
C6 H6A 0.9900
C6 H6B 0.9900
C7 C8 1.491(3)
C7 H7A 0.9900
C7 H7B 0.9900
C8 C9 1.401(3)
C10 H10A 0.9800
C10 H10B 0.9800
C10 H10C 0.9800
C11 C12 1.516(4)
C11 H11A 0.9900
C11 H11B 0.9900
C12 H12A 0.9800
C12 H12B 0.9800
C12 H12C 0.9800
C13 C14 1.442(4)
C13 C17 1.453(4)
C13 C18 1.491(4)
C14 C15 1.442(3)
C14 C19 1.496(4)
C15 C16 1.464(4)
C15 C20 1.495(4)
C16 C17 1.411(4)
C16 C21 1.496(4)
C17 C22 1.491(4)
C18 H18A 0.9800
C18 H18B 0.9800
C18 H18C 0.9800
C19 H19A 0.9800
C19 H19B 0.9800
C19 H19C 0.9800
C20 H20A 0.9800
C20 H20B 0.9800
C20 H20C 0.9800
C21 H21A 0.9800
C21 H21B 0.9800
C21 H21C 0.9800
C22 H22A 0.9800
C22 H22B 0.9800
C22 H22C 0.9800
C23 C27 1.437(4)
C23 C24 1.448(4)
C23 C28 1.493(4)
C24 C25 1.407(4)
C24 C29 1.500(4)
C25 C26 1.462(4)
C25 C30 1.493(4)
C26 C27 1.443(4)
C26 C31 1.494(4)
C27 C32 1.497(4)
C28 H28A 0.9800
C28 H28B 0.9800
C28 H28C 0.9800
C29 H29A 0.9800
C29 H29B 0.9800
C29 H29C 0.9800
C30 H30A 0.9800
C30 H30B 0.9800
C30 H30C 0.9800
C31 H31A 0.9800
C31 H31B 0.9800
C31 H31C 0.9800
C32 H32A 0.9800
C32 H32B 0.9800
C32 H32C 0.9800
C44 H44A 0.9800
C44 H44B 0.9800
C44 H44C 0.9800
C33 Cl5 1.757(3)
C33 Cl7 1.761(3)
C33 Cl6 1.766(3)
C33 H33 1.0000
C34 Cl8 1.732(4)
C34 Cl10 1.738(4)
C34 Cl9 1.771(4)
C34 H34 1.0000
C35 Cl13 1.751(4)
C35 Cl11 1.772(4)
C35 Cl12 1.775(6)
C35 H35 1.0000
C36 Cl14 1.748(16)
C36 Cl11 1.753(16)
C36 Cl15 1.756(16)
C36 H36 1.0000

loop_
_geom_torsion_atom_site_label_1
_geom_torsion_atom_site_label_2
_geom_torsion_atom_site_label_3
_geom_torsion_atom_site_label_4
_geom_torsion
C1 N1 N2 N3 0.3(3)
C3 N1 N2 N3 -175.6(2)
N1 N2 N3 C2 0.5(3)
N1 N2 N3 C44 -179.4(2)
C8 N4 N5 N6 0.1(3)
C10 N4 N5 N6 -179.1(2)
N4 N5 N6 C9 0.1(3)
N4 N5 N6 C11 -177.8(2)
N2 N1 C1 C2 -1.0(3)
C3 N1 C1 C2 174.3(3)
N2 N1 C1 Ir1 -179.79(18)
C3 N1 C1 Ir1 -4.6(4)
C15 Ir1 C1 N1 123.2(2)
C14 Ir1 C1 N1 86.8(2)
C13 Ir1 C1 N1 50.5(2)
C16 Ir1 C1 N1 128.7(2)
C17 Ir1 C1 N1 43.3(3)
Cl2 Ir1 C1 N1 -52.3(2)
Cl1 Ir1 C1 N1 -139.2(2)
C15 Ir1 C1 C2 -55.3(3)
C14 Ir1 C1 C2 -91.6(2)
C13 Ir1 C1 C2 -127.9(2)
C16 Ir1 C1 C2 -49.8(4)
C17 Ir1 C1 C2 -135.2(2)
Cl2 Ir1 C1 C2 129.3(2)
Cl1 Ir1 C1 C2 42.3(2)
N2 N3 C2 C1 -1.1(3)
C44 N3 C2 C1 178.7(3)
N2 N3 C2 C5 179.8(2)
C44 N3 C2 C5 -0.4(4)
N1 C1 C2 N3 1.2(3)
Ir1 C1 C2 N3 179.90(19)
N1 C1 C2 C5 -179.8(3)
Ir1 C1 C2 C5 -1.1(4)
N2 N1 C3 C4 -53.3(3)
C1 N1 C3 C4 131.5(3)
N3 C2 C5 C6 73.8(3)
C1 C2 C5 C6 -105.1(3)
C2 C5 C6 C7 -178.9(2)
C5 C6 C7 C8 179.3(2)
N5 N4 C8 C9 -0.2(3)
C10 N4 C8 C9 178.9(2)
N5 N4 C8 C7 -175.1(2)
C10 N4 C8 C7 4.0(4)
C6 C7 C8 N4 74.0(3)
C6 C7 C8 C9 -99.4(3)
N5 N6 C9 C8 -0.2(3)
C11 N6 C9 C8 177.3(2)
N5 N6 C9 Ir2 -175.94(17)
C11 N6 C9 Ir2 1.6(4)
N4 C8 C9 N6 0.3(3)
C7 C8 C9 N6 174.3(3)
N4 C8 C9 Ir2 175.54(18)
C7 C8 C9 Ir2 -10.4(4)
C26 Ir2 C9 N6 118.2(2)
C27 Ir2 C9 N6 81.3(2)
C23 Ir2 C9 N6 46.1(2)
C25 Ir2 C9 N6 125.1(2)
C24 Ir2 C9 N6 42.8(3)
Cl3 Ir2 C9 N6 -142.6(2)
Cl4 Ir2 C9 N6 -55.5(2)
C26 Ir2 C9 C8 -56.2(3)
C27 Ir2 C9 C8 -93.0(2)
C23 Ir2 C9 C8 -128.3(2)
C25 Ir2 C9 C8 -49.2(3)
C24 Ir2 C9 C8 -131.5(3)
Cl3 Ir2 C9 C8 43.1(2)
Cl4 Ir2 C9 C8 130.1(2)
N5 N6 C11 C12 -56.4(3)
C9 N6 C11 C12 126.1(3)
C1 Ir1 C13 C14 68.75(17)
C15 Ir1 C13 C14 -37.70(15)
C16 Ir1 C13 C14 -81.13(16)
C17 Ir1 C13 C14 -116.7(2)
Cl2 Ir1 C13 C14 163.13(13)
Cl1 Ir1 C13 C14 -88.0(2)
C1 Ir1 C13 C17 -174.51(14)
C15 Ir1 C13 C17 79.04(16)
C14 Ir1 C13 C17 116.7(2)
C16 Ir1 C13 C17 35.62(15)
Cl2 Ir1 C13 C17 -80.13(14)
Cl1 Ir1 C13 C17 28.7(3)
C1 Ir1 C13 C18 -53.8(3)
C15 Ir1 C13 C18 -160.3(3)
C14 Ir1 C13 C18 -122.6(3)
C16 Ir1 C13 C18 156.3(3)
C17 Ir1 C13 C18 120.7(3)
Cl2 Ir1 C13 C18 40.6(3)
Cl1 Ir1 C13 C18 149.4(2)
C17 C13 C14 C15 -3.2(3)
C18 C13 C14 C15 -172.3(3)
Ir1 C13 C14 C15 60.67(17)
C17 C13 C14 C19 175.0(2)
C18 C13 C14 C19 5.9(4)
Ir1 C13 C14 C19 -121.1(3)
C17 C13 C14 Ir1 -63.92(17)
C18 C13 C14 Ir1 127.0(3)
C1 Ir1 C14 C15 121.00(15)
C13 Ir1 C14 C15 -118.4(2)
C16 Ir1 C14 C15 -39.11(15)
C17 Ir1 C14 C15 -80.23(16)
Cl2 Ir1 C14 C15 -143.93(13)
Cl1 Ir1 C14 C15 25.32(19)
C1 Ir1 C14 C13 -120.65(15)
C15 Ir1 C14 C13 118.4(2)
C16 Ir1 C14 C13 79.24(16)
C17 Ir1 C14 C13 38.12(15)
Cl2 Ir1 C14 C13 -25.6(2)
Cl1 Ir1 C14 C13 143.68(13)
C1 Ir1 C14 C19 -0.4(2)
C15 Ir1 C14 C19 -121.4(3)
C13 Ir1 C14 C19 120.3(3)
C16 Ir1 C14 C19 -160.5(3)
C17 Ir1 C14 C19 158.4(3)
Cl2 Ir1 C14 C19 94.7(2)
Cl1 Ir1 C14 C19 -96.1(2)
C13 C14 C15 C16 3.5(3)
C19 C14 C15 C16 -174.6(2)
Ir1 C14 C15 C16 64.65(17)
C13 C14 C15 C20 176.7(2)
C19 C14 C15 C20 -1.4(4)
Ir1 C14 C15 C20 -122.2(3)
C13 C14 C15 Ir1 -61.10(17)
C19 C14 C15 Ir1 120.7(3)
C1 Ir1 C15 C14 -68.50(16)
C13 Ir1 C15 C14 37.57(15)
C16 Ir1 C15 C14 115.5(2)
C17 Ir1 C15 C14 80.33(16)
Cl2 Ir1 C15 C14 99.8(2)
Cl1 Ir1 C15 C14 -161.84(14)
C1 Ir1 C15 C16 176.00(14)
C14 Ir1 C15 C16 -115.5(2)
C13 Ir1 C15 C16 -77.94(16)
C17 Ir1 C15 C16 -35.18(14)
Cl2 Ir1 C15 C16 -15.7(3)
Cl1 Ir1 C15 C16 82.65(14)
C1 Ir1 C15 C20 54.7(3)
C14 Ir1 C15 C20 123.2(3)
C13 Ir1 C15 C20 160.8(3)
C16 Ir1 C15 C20 -121.3(3)
C17 Ir1 C15 C20 -156.4(3)
Cl2 Ir1 C15 C20 -136.9(2)
Cl1 Ir1 C15 C20 -38.6(2)
C14 C15 C16 C17 -2.5(3)
C20 C15 C16 C17 -176.0(2)
Ir1 C15 C16 C17 60.18(18)
C14 C15 C16 C21 179.9(2)
C20 C15 C16 C21 6.4(4)
Ir1 C15 C16 C21 -117.4(2)
C14 C15 C16 Ir1 -62.72(16)
C20 C15 C16 Ir1 123.8(3)
C1 Ir1 C16 C17 -128.1(2)
C15 Ir1 C16 C17 -120.1(2)
C14 Ir1 C16 C17 -80.88(16)
C13 Ir1 C16 C17 -37.19(15)
Cl2 Ir1 C16 C17 52.93(16)
Cl1 Ir1 C16 C17 139.86(14)
C1 Ir1 C16 C15 -8.0(3)
C14 Ir1 C16 C15 39.26(14)
C13 Ir1 C16 C15 82.96(16)
C17 Ir1 C16 C15 120.1(2)
Cl2 Ir1 C16 C15 173.07(12)
Cl1 Ir1 C16 C15 -99.99(13)
C1 Ir1 C16 C21 110.1(3)
C15 Ir1 C16 C21 118.1(3)
C14 Ir1 C16 C21 157.4(3)
C13 Ir1 C16 C21 -158.9(3)
C17 Ir1 C16 C21 -121.8(3)
Cl2 Ir1 C16 C21 -68.8(3)
Cl1 Ir1 C16 C21 18.1(2)
C15 C16 C17 C13 0.5(3)
C21 C16 C17 C13 178.1(2)
Ir1 C16 C17 C13 58.08(17)
C15 C16 C17 C22 -179.1(2)
C21 C16 C17 C22 -1.5(4)
Ir1 C16 C17 C22 -121.5(3)
C15 C16 C17 Ir1 -57.54(17)
C21 C16 C17 Ir1 120.0(3)
C14 C13 C17 C16 1.7(3)
C18 C13 C17 C16 171.2(2)
Ir1 C13 C17 C16 -60.02(18)
C14 C13 C17 C22 -178.7(2)
C18 C13 C17 C22 -9.1(4)
Ir1 C13 C17 C22 119.6(3)
C14 C13 C17 Ir1 61.68(17)
C18 C13 C17 Ir1 -128.7(3)
C1 Ir1 C17 C16 130.3(2)
C15 Ir1 C17 C16 37.21(15)
C14 Ir1 C17 C16 80.95(16)
C13 Ir1 C17 C16 119.6(2)
Cl2 Ir1 C17 C16 -135.25(14)
Cl1 Ir1 C17 C16 -46.91(16)
C1 Ir1 C17 C13 10.7(3)
C15 Ir1 C17 C13 -82.39(16)
C14 Ir1 C17 C13 -38.64(15)
C16 Ir1 C17 C13 -119.6(2)
Cl2 Ir1 C17 C13 105.16(14)
Cl1 Ir1 C17 C13 -166.50(12)
C1 Ir1 C17 C22 -106.6(3)
C15 Ir1 C17 C22 160.4(3)
C14 Ir1 C17 C22 -155.9(3)
C13 Ir1 C17 C22 -117.2(3)
C16 Ir1 C17 C22 123.2(3)
Cl2 Ir1 C17 C22 -12.1(3)
Cl1 Ir1 C17 C22 76.3(3)
C9 Ir2 C23 C27 65.87(17)
C26 Ir2 C23 C27 -37.73(15)
C25 Ir2 C23 C27 -81.10(17)
C24 Ir2 C23 C27 -116.6(2)
Cl3 Ir2 C23 C27 -94.3(2)
Cl4 Ir2 C23 C27 160.48(13)
C9 Ir2 C23 C24 -177.57(15)
C26 Ir2 C23 C24 78.84(17)
C27 Ir2 C23 C24 116.6(2)
C25 Ir2 C23 C24 35.46(16)
Cl3 Ir2 C23 C24 22.3(3)
Cl4 Ir2 C23 C24 -82.96(15)
C9 Ir2 C23 C28 -57.3(3)
C26 Ir2 C23 C28 -160.9(3)
C27 Ir2 C23 C28 -123.1(3)
C25 Ir2 C23 C28 155.7(3)
C24 Ir2 C23 C28 120.3(3)
Cl3 Ir2 C23 C28 142.6(2)
Cl4 Ir2 C23 C28 37.3(3)
C27 C23 C24 C25 1.7(3)
C28 C23 C24 C25 172.0(3)
Ir2 C23 C24 C25 -60.19(19)
C27 C23 C24 C29 -178.3(3)
C28 C23 C24 C29 -8.0(4)
Ir2 C23 C24 C29 119.8(3)
C27 C23 C24 Ir2 61.85(17)
C28 C23 C24 Ir2 -127.9(3)
C9 Ir2 C24 C25 124.6(2)
C26 Ir2 C24 C25 37.21(16)
C27 Ir2 C24 C25 81.08(18)
C23 Ir2 C24 C25 119.7(2)
Cl3 Ir2 C24 C25 -49.47(17)
Cl4 Ir2 C24 C25 -138.13(15)
C9 Ir2 C24 C23 4.8(3)
C26 Ir2 C24 C23 -82.54(17)
C27 Ir2 C24 C23 -38.67(15)
C25 Ir2 C24 C23 -119.7(2)
Cl3 Ir2 C24 C23 -169.22(13)
Cl4 Ir2 C24 C23 102.12(15)
C9 Ir2 C24 C29 -111.7(3)
C26 Ir2 C24 C29 160.9(3)
C27 Ir2 C24 C29 -155.2(3)
C23 Ir2 C24 C29 -116.5(3)
C25 Ir2 C24 C29 123.7(3)
Cl3 Ir2 C24 C29 74.2(3)
Cl4 Ir2 C24 C29 -14.4(3)
C23 C24 C25 C26 0.8(3)
C29 C24 C25 C26 -179.2(3)
Ir2 C24 C25 C26 -57.39(18)
C23 C24 C25 C30 178.3(3)
C29 C24 C25 C30 -1.8(5)
Ir2 C24 C25 C30 120.1(3)
C23 C24 C25 Ir2 58.18(18)
C29 C24 C25 Ir2 -121.9(3)
C9 Ir2 C25 C24 -130.4(2)
C26 Ir2 C25 C24 -120.1(2)
C27 Ir2 C25 C24 -80.63(17)
C23 Ir2 C25 C24 -37.06(16)
Cl3 Ir2 C25 C24 137.16(15)
Cl4 Ir2 C25 C24 50.31(17)
C9 Ir2 C25 C26 -10.3(3)
C27 Ir2 C25 C26 39.50(15)
C23 Ir2 C25 C26 83.07(16)
C24 Ir2 C25 C26 120.1(2)
Cl3 Ir2 C25 C26 -102.72(14)
Cl4 Ir2 C25 C26 170.44(12)
C9 Ir2 C25 C30 107.5(3)
C26 Ir2 C25 C30 117.8(3)
C27 Ir2 C25 C30 157.3(3)
C23 Ir2 C25 C30 -159.1(3)
C24 Ir2 C25 C30 -122.0(4)
Cl3 Ir2 C25 C30 15.1(3)
Cl4 Ir2 C25 C30 -71.7(3)
C24 C25 C26 C27 -2.9(3)
C30 C25 C26 C27 179.6(3)
Ir2 C25 C26 C27 -62.99(17)
C24 C25 C26 C31 -175.0(3)
C30 C25 C26 C31 7.4(4)
Ir2 C25 C26 C31 124.9(3)
C24 C25 C26 Ir2 60.08(19)
C30 C25 C26 Ir2 -117.4(3)
C9 Ir2 C26 C27 -70.34(16)
C23 Ir2 C26 C27 37.41(15)
C25 Ir2 C26 C27 115.2(2)
C24 Ir2 C26 C27 80.06(16)
Cl3 Ir2 C26 C27 -164.46(14)
Cl4 Ir2 C26 C27 92.6(2)
C9 Ir2 C26 C25 174.50(14)
C27 Ir2 C26 C25 -115.2(2)
C23 Ir2 C26 C25 -77.75(16)
C24 Ir2 C26 C25 -35.10(15)
Cl3 Ir2 C26 C25 80.38(14)
Cl4 Ir2 C26 C25 -22.6(3)
C9 Ir2 C26 C31 52.9(3)
C27 Ir2 C26 C31 123.3(3)
C23 Ir2 C26 C31 160.7(3)
C25 Ir2 C26 C31 -121.6(3)
C24 Ir2 C26 C31 -156.7(3)
Cl3 Ir2 C26 C31 -41.2(3)
Cl4 Ir2 C26 C31 -144.2(2)
C24 C23 C27 C26 -3.5(3)
C28 C23 C27 C26 -173.2(3)
Ir2 C23 C27 C26 60.58(17)
C24 C23 C27 C32 173.9(2)
C28 C23 C27 C32 4.1(4)
Ir2 C23 C27 C32 -122.1(3)
C24 C23 C27 Ir2 -64.06(17)
C28 C23 C27 Ir2 126.2(3)
C25 C26 C27 C23 3.9(3)
C31 C26 C27 C23 175.7(3)
Ir2 C26 C27 C23 -61.12(17)
C25 C26 C27 C32 -173.4(2)
C31 C26 C27 C32 -1.6(4)
Ir2 C26 C27 C32 121.6(3)
C25 C26 C27 Ir2 65.04(17)
C31 C26 C27 Ir2 -123.1(3)
C9 Ir2 C27 C23 -123.28(15)
C26 Ir2 C27 C23 118.4(2)
C25 Ir2 C27 C23 79.19(16)
C24 Ir2 C27 C23 38.17(15)
Cl3 Ir2 C27 C23 140.78(13)
Cl4 Ir2 C27 C23 -28.59(19)
C9 Ir2 C27 C26 118.30(16)
C23 Ir2 C27 C26 -118.4(2)
C25 Ir2 C27 C26 -39.23(16)
C24 Ir2 C27 C26 -80.25(17)
Cl3 Ir2 C27 C26 22.36(19)
Cl4 Ir2 C27 C26 -147.01(13)
C9 Ir2 C27 C32 -2.8(3)
C26 Ir2 C27 C32 -121.1(3)
C23 Ir2 C27 C32 120.5(3)
C25 Ir2 C27 C32 -160.3(3)
C24 Ir2 C27 C32 158.7(3)
Cl3 Ir2 C27 C32 -98.7(3)
Cl4 Ir2 C27 C32 91.9(3)
